data_7217701
loop_
_publ_author_name
'Duan, Xing'
'Song, Ruijing'
'Yu, Jiancan'
'Wang, Hailong'
'Cui, Yuanjing'
'Yang, Yu'
'Chen, Banglin'
'Qian, Guodong'

_publ_section_title
;
 A new microporous metal-organic framework with open metal sites and
 exposed carboxylic acid groups for selective separation of CO2/CH4 and
 C2H2/CH4
;
_journal_name_full 'RSC Advances'
_journal_paper_doi 10.1039/C4RA07246D
_journal_year 2014
_chemical_formula_moiety 'C69 H27 Cu6 O36'
_chemical_formula_sum 'C69 H27 Cu6 O36'
_chemical_formula_weight 1813.14
_chemical_name_systematic
;
 ?
;
_space_group_crystal_system orthorhombic
_space_group_IT_number 63
_space_group_name_Hall '-C 2c 2'
_space_group_name_H-M_alt 'C m c m'
_symmetry_space_group_name_Hall '-C 2c 2'
_symmetry_space_group_name_H-M 'C m c m'
_atom_sites_solution_hydrogens geom
_audit_creation_method SHELXL-2013
_cell_angle_alpha 90
_cell_angle_beta 90
_cell_angle_gamma 90
_cell_formula_units_Z 4
_cell_length_a 24.8319(17)
_cell_length_b 33.5320(17)
_cell_length_c 18.7099(16)
_cell_measurement_reflns_used 3143
_cell_measurement_temperature 296(2)
_cell_measurement_theta_max 19.92
_cell_measurement_theta_min 2.18
_cell_volume 15579.0(19)
_computing_cell_refinement 'Bruker SAINT'
_computing_data_collection 'Bruker APEX2'
_computing_data_reduction 'Bruker SAINT'
_computing_structure_refinement 'SHELXL-2013 (Sheldrick, 2013)'
_computing_structure_solution 'SHELXL-2013 (Sheldrick, 2013)'
_diffrn_ambient_temperature 296(2)
_diffrn_measured_fraction_theta_full 0.997
_diffrn_measured_fraction_theta_max 0.990
_diffrn_measurement_device_type 'Bruker APEX-II CCD'
_diffrn_measurement_method '\f and \w scans'
_diffrn_radiation_type MoK\a
_diffrn_radiation_wavelength 0.71073
_diffrn_reflns_av_R_equivalents 0.2130
_diffrn_reflns_av_unetI/netI 0.1687
_diffrn_reflns_Laue_measured_fraction_full 0.997
_diffrn_reflns_Laue_measured_fraction_max 0.990
_diffrn_reflns_limit_h_max 30
_diffrn_reflns_limit_h_min -30
_diffrn_reflns_limit_k_max 41
_diffrn_reflns_limit_k_min -41
_diffrn_reflns_limit_l_max 12
_diffrn_reflns_limit_l_min -23
_diffrn_reflns_number 64114
_diffrn_reflns_point_group_measured_fraction_full 0.997
_diffrn_reflns_point_group_measured_fraction_max 0.990
_diffrn_reflns_theta_full 25.242
_diffrn_reflns_theta_max 26.099
_diffrn_reflns_theta_min 1.020
_diffrn_source 'sealed tube'
_exptl_absorpt_coefficient_mu 0.849
_exptl_absorpt_correction_T_max 0.825
_exptl_absorpt_correction_T_min 0.730
_exptl_absorpt_correction_type psi-scan
_exptl_crystal_colour blue
_exptl_crystal_density_diffrn 0.773
_exptl_crystal_description block
_exptl_crystal_F_000 3612
_exptl_crystal_size_max 0.270
_exptl_crystal_size_mid 0.220
_exptl_crystal_size_min 0.200
_refine_diff_density_max 0.812
_refine_diff_density_min -0.324
_refine_diff_density_rms 0.080
_refine_ls_extinction_method none
_refine_ls_goodness_of_fit_ref 0.809
_refine_ls_hydrogen_treatment constr
_refine_ls_matrix_type full
_refine_ls_number_parameters 282
_refine_ls_number_reflns 8111
_refine_ls_number_restraints 0
_refine_ls_restrained_S_all 0.809
_refine_ls_R_factor_all 0.1459
_refine_ls_R_factor_gt 0.0587
_refine_ls_shift/su_max 0.001
_refine_ls_shift/su_mean 0.000
_refine_ls_structure_factor_coef Fsqd
_refine_ls_weighting_details 'w=1/[\s^2^(Fo^2^)+(0.0822P)^2^] where P=(Fo^2^+2Fc^2^)/3'
_refine_ls_weighting_scheme calc
_refine_ls_wR_factor_gt 0.1512
_refine_ls_wR_factor_ref 0.1725
_reflns_Friedel_coverage 0.000
_reflns_number_gt 2873
_reflns_number_total 8111
_reflns_threshold_expression 'I > 2\s(I)'
_cod_data_source_file c4ra07246d2.cif
_cod_data_source_block ZJU-72
_cod_database_code 7217701
_shelx_space_group_comment
;
The symmetry employed for this shelxl refinement is uniquely defined
by the following loop, which should always be used as a source of
symmetry information in preference to the above space-group names.
They are only intended as comments.
;
_shelx_estimated_absorpt_t_min 0.803
_shelx_estimated_absorpt_t_max 0.849
_shelxl_version_number 2013-4

loop_
_space_group_symop_operation_xyz
'x, y, z'
'-x, -y, z+1/2'
'-x, y, -z+1/2'
'x, -y, -z'
'x+1/2, y+1/2, z'
'-x+1/2, -y+1/2, z+1/2'
'-x+1/2, y+1/2, -z+1/2'
'x+1/2, -y+1/2, -z'
'-x, -y, -z'
'x, y, -z-1/2'
'x, -y, z-1/2'
'-x, y, z'
'-x+1/2, -y+1/2, -z'
'x+1/2, y+1/2, -z-1/2'
'x+1/2, -y+1/2, z-1/2'
'-x+1/2, y+1/2, z'

loop_
_atom_site_label
_atom_site_type_symbol
_atom_site_fract_x
_atom_site_fract_y
_atom_site_fract_z
_atom_site_U_iso_or_equiv
_atom_site_adp_type
_atom_site_occupancy
_atom_site_site_symmetry_order
_atom_site_calc_flag
_atom_site_refinement_flags_posn
_atom_site_refinement_flags_adp
_atom_site_refinement_flags_occupancy
Cu1 Cu -0.20979(3) 0.73236(2) 0.53475(4) 0.0561(2) Uani 1 1 d . . .
Cu2 Cu 0.0000 0.85895(3) 0.7500 0.0592(4) Uani 1 4 d S T P
Cu3 Cu 0.0000 0.93796(3) 0.7500 0.0552(4) Uani 1 4 d S T P
O1 O -0.17798(18) 0.72896(12) 0.4398(2) 0.0815(13) Uani 1 1 d . . .
O2 O -0.24664(18) 0.75792(12) 0.3804(2) 0.0739(12) Uani 1 1 d . . .
O3 O -0.0420(6) 0.5706(7) 0.3707(16) 0.371(19) Uani 0.5 1 d . . P
O4 O -0.1455(2) 0.69870(17) 0.5829(3) 0.136(2) Uani 1 1 d . . .
O5 O -0.18153(16) 0.78646(10) 0.5453(2) 0.0729(12) Uani 1 1 d . . .
O6 O -0.24918(19) 0.81641(10) 0.4862(2) 0.0770(13) Uani 1 1 d . . .
O7 O -0.05491(16) 0.86501(11) 0.6776(3) 0.0842(14) Uani 1 1 d . . .
O8 O -0.05622(14) 0.93168(10) 0.6764(2) 0.0653(11) Uani 1 1 d . . .
O9 O 0.0000 0.7941(2) 0.7500 0.173(6) Uani 1 4 d S T P
O10 O 0.0000 1.0015(2) 0.7500 0.123(4) Uani 1 4 d S T P
O17 O -0.3886(3) 0.9704(2) 0.5157(7) 0.309(7) Uani 1 1 d . . .
C1 C -0.2016(3) 0.74111(17) 0.3838(3) 0.0634(17) Uani 1 1 d . . .
C2 C -0.1742(3) 0.73223(17) 0.3141(3) 0.0637(16) Uani 1 1 d . . .
C3 C -0.1976(4) 0.7417(2) 0.2500 0.060(2) Uani 1 2 d S T P
H3 H -0.2305 0.7550 0.2500 0.072 Uiso 1 2 calc R U P
C4 C -0.1244(3) 0.71164(18) 0.3118(4) 0.079(2) Uani 1 1 d . . .
H4 H -0.1080 0.7052 0.3550 0.095 Uiso 1 1 calc R U .
C5 C -0.0990(4) 0.7007(3) 0.2500 0.074(3) Uani 1 2 d S T P
C6 C -0.0485(4) 0.6791(3) 0.2500 0.115(4) Uani 1 2 d S T P
C7 C 0.0000 0.6958(3) 0.2500 0.065(3) Uani 1 4 d S T P
H7 H 0.0000 0.7235 0.2500 0.079 Uiso 1 4 calc R U P
C8 C -0.0487(5) 0.6424(4) 0.3009(9) 0.094(5) Uani 0.5 1 d . . P
H8 H -0.0813 0.6327 0.3180 0.112 Uiso 0.5 1 calc . U P
C9 C 0.0000 0.6235(7) 0.3220(18) 0.151(12) Uani 0.5 2 d S T P
C10 C 0.0000 0.5865(9) 0.366(2) 0.197(18) Uani 0.5 2 d S T P
C21 C -0.2057(3) 0.81635(16) 0.5223(3) 0.0618(16) Uani 1 1 d . . .
C22 C -0.1835(3) 0.85672(15) 0.5412(3) 0.0615(16) Uani 1 1 d . . .
C23 C -0.2091(2) 0.89130(15) 0.5186(3) 0.0648(17) Uani 1 1 d . . .
H23 H -0.2389 0.8893 0.4886 0.078 Uiso 1 1 calc R U .
C24 C -0.1916(2) 0.92850(15) 0.5397(3) 0.0604(16) Uani 1 1 d . . .
C25 C -0.1467(2) 0.93011(15) 0.5830(3) 0.0633(17) Uani 1 1 d . . .
H25 H -0.1340 0.9549 0.5975 0.076 Uiso 1 1 calc R U .
C26 C -0.1200(2) 0.89637(16) 0.6058(3) 0.0591(16) Uani 1 1 d . . .
C27 C -0.1392(2) 0.85943(15) 0.5840(3) 0.0611(16) Uani 1 1 d . . .
H27 H -0.1217 0.8363 0.5987 0.073 Uiso 1 1 calc R U .
C28 C -0.0732(2) 0.89856(19) 0.6568(3) 0.0615(16) Uani 1 1 d . . .
C29 C -0.2216(3) 0.96498(15) 0.5187(3) 0.0673(18) Uani 1 1 d . . .
C30 C -0.1945(3) 1.0000 0.5000 0.064(2) Uani 1 2 d S T P
H30 H -0.1570 1.0000 0.5000 0.076 Uiso 1 2 calc R U P
C31 C -0.2779(3) 0.96637(18) 0.5194(4) 0.094(2) Uani 1 1 d . . .
H31 H -0.2973 0.9440 0.5334 0.113 Uiso 1 1 calc R U .
C32 C -0.3046(4) 1.0000 0.5000 0.105(4) Uani 1 2 d S T P
C33 C -0.3652(5) 1.0000 0.5000 0.195(9) Uani 1 2 d S T P

loop_
_atom_site_aniso_label
_atom_site_aniso_U_11
_atom_site_aniso_U_22
_atom_site_aniso_U_33
_atom_site_aniso_U_23
_atom_site_aniso_U_13
_atom_site_aniso_U_12
Cu1 0.0814(5) 0.0367(3) 0.0502(4) -0.0043(3) -0.0218(4) 0.0054(3)
Cu2 0.0555(9) 0.0276(6) 0.0944(12) 0.000 0.000 0.000
Cu3 0.0529(9) 0.0276(6) 0.0849(11) 0.000 0.000 0.000
O1 0.112(4) 0.078(3) 0.054(3) -0.005(2) -0.026(3) 0.018(2)
O2 0.086(3) 0.080(3) 0.056(3) -0.002(2) -0.002(3) 0.017(2)
O3 0.123(12) 0.34(3) 0.65(4) 0.39(3) 0.060(19) 0.011(14)
O4 0.110(4) 0.157(5) 0.141(5) 0.062(4) -0.044(4) 0.019(3)
O5 0.099(3) 0.036(2) 0.084(3) -0.005(2) -0.032(3) -0.002(2)
O6 0.100(3) 0.039(2) 0.092(3) -0.006(2) -0.031(3) 0.001(2)
O7 0.083(3) 0.046(2) 0.124(4) -0.005(2) -0.037(3) 0.005(2)
O8 0.063(3) 0.035(2) 0.098(3) -0.004(2) -0.014(2) -0.0071(18)
O9 0.389(19) 0.028(5) 0.102(9) 0.000 0.000 0.000
O10 0.150(9) 0.039(5) 0.180(11) 0.000 0.000 0.000
O17 0.090(5) 0.171(7) 0.67(2) 0.203(10) 0.018(8) -0.010(5)
C1 0.082(5) 0.054(4) 0.054(4) -0.018(3) -0.005(4) -0.008(3)
C2 0.071(4) 0.055(3) 0.065(4) -0.001(3) -0.008(4) -0.008(3)
C3 0.079(7) 0.048(5) 0.053(5) 0.000 0.000 -0.001(4)
C4 0.080(5) 0.062(4) 0.095(6) -0.007(4) -0.040(5) -0.006(4)
C5 0.063(7) 0.069(6) 0.089(8) 0.000 0.000 0.006(5)
C6 0.050(7) 0.084(8) 0.212(14) 0.000 0.000 -0.001(6)
C7 0.064(10) 0.055(7) 0.077(9) 0.000 0.000 0.000
C8 0.065(9) 0.068(8) 0.149(14) 0.015(9) 0.011(9) 0.003(7)
C9 0.062(15) 0.083(15) 0.31(4) 0.05(2) 0.000 0.000
C10 0.054(17) 0.18(3) 0.36(5) 0.20(3) 0.000 0.000
C21 0.084(5) 0.045(3) 0.056(4) -0.008(3) -0.012(4) -0.009(4)
C22 0.078(4) 0.041(3) 0.065(4) -0.006(3) -0.008(4) -0.005(3)
C23 0.074(4) 0.048(3) 0.072(4) -0.007(3) -0.021(4) -0.008(3)
C24 0.067(4) 0.041(3) 0.073(4) 0.002(3) -0.013(4) -0.002(3)
C25 0.072(4) 0.033(3) 0.085(5) 0.001(3) 0.001(4) -0.006(3)
C26 0.061(4) 0.041(3) 0.075(4) -0.003(3) 0.001(4) 0.002(3)
C27 0.066(4) 0.042(3) 0.075(4) 0.002(3) -0.008(4) -0.008(3)
C28 0.056(4) 0.049(3) 0.080(5) 0.000(4) 0.003(4) 0.004(3)
C29 0.085(5) 0.039(3) 0.078(5) 0.010(3) -0.007(4) -0.005(3)
C30 0.077(6) 0.045(5) 0.069(6) -0.004(4) 0.000 0.000
C31 0.078(5) 0.060(4) 0.143(7) 0.026(4) -0.010(5) -0.016(4)
C32 0.076(8) 0.071(7) 0.167(12) 0.030(7) 0.000 0.000
C33 0.075(10) 0.111(11) 0.40(3) 0.121(14) 0.000 0.000

loop_
_atom_type_symbol
_atom_type_description
_atom_type_scat_dispersion_real
_atom_type_scat_dispersion_imag
_atom_type_scat_source
C C 0.0033 0.0016 'International Tables Vol C Tables 4.2.6.8 and 6.1.1.4'
H H 0.0000 0.0000 'International Tables Vol C Tables 4.2.6.8 and 6.1.1.4'
O O 0.0106 0.0060 'International Tables Vol C Tables 4.2.6.8 and 6.1.1.4'
Cu Cu 0.3201 1.2651 'International Tables Vol C Tables 4.2.6.8 and 6.1.1.4'

loop_
_geom_angle_atom_site_label_1
_geom_angle_atom_site_label_2
_geom_angle_atom_site_label_3
_geom_angle
_geom_angle_site_symmetry_1
_geom_angle_site_symmetry_3
O1 Cu1 O2 168.00(17) . 13_466
O1 Cu1 O5 90.03(18) . .
O2 Cu1 O5 87.83(17) 13_466 .
O1 Cu1 O6 88.84(18) . 13_466
O2 Cu1 O6 90.79(17) 13_466 13_466
O5 Cu1 O6 167.91(16) . 13_466
O1 Cu1 O4 92.9(2) . .
O2 Cu1 O4 99.1(2) 13_466 .
O5 Cu1 O4 100.25(19) . .
O6 Cu1 O4 91.8(2) 13_466 .
O1 Cu1 Cu1 83.37(13) . 13_466
O2 Cu1 Cu1 84.67(13) 13_466 13_466
O5 Cu1 Cu1 84.61(12) . 13_466
O6 Cu1 Cu1 83.31(13) 13_466 13_466
O4 Cu1 Cu1 173.90(17) . 13_466
O7 Cu2 O7 89.0(3) 3_556 12
O7 Cu2 O7 89.7(3) 3_556 10_557
O7 Cu2 O7 167.9(2) 12 10_557
O7 Cu2 O7 167.9(2) 3_556 .
O7 Cu2 O7 89.7(3) 12 .
O7 Cu2 O7 89.0(3) 10_557 .
O7 Cu2 O9 96.03(12) 3_556 .
O7 Cu2 O9 96.03(12) 12 .
O7 Cu2 O9 96.03(12) 10_557 .
O7 Cu2 O9 96.03(12) . .
O7 Cu2 Cu3 83.97(12) 3_556 .
O7 Cu2 Cu3 83.97(12) 12 .
O7 Cu2 Cu3 83.97(12) 10_557 .
O7 Cu2 Cu3 83.97(12) . .
O9 Cu2 Cu3 180.0 . .
O8 Cu3 O8 88.6(2) 3_556 12
O8 Cu3 O8 90.1(2) 3_556 10_557
O8 Cu3 O8 167.7(2) 12 10_557
O8 Cu3 O8 167.7(2) 3_556 .
O8 Cu3 O8 90.1(2) 12 .
O8 Cu3 O8 88.6(2) 10_557 .
O8 Cu3 O10 96.13(10) 3_556 .
O8 Cu3 O10 96.13(10) 12 .
O8 Cu3 O10 96.13(10) 10_557 .
O8 Cu3 O10 96.13(10) . .
O8 Cu3 Cu2 83.87(10) 3_556 .
O8 Cu3 Cu2 83.87(10) 12 .
O8 Cu3 Cu2 83.87(10) 10_557 .
O8 Cu3 Cu2 83.87(10) . .
O10 Cu3 Cu2 180.0 . .
C1 O1 Cu1 123.2(4) . .
C1 O2 Cu1 121.9(4) . 13_466
C21 O5 Cu1 122.6(4) . .
C21 O6 Cu1 122.9(3) . 13_466
C28 O7 Cu2 123.9(4) . .
C28 O8 Cu3 122.8(4) . .
O2 C1 O1 126.8(6) . .
O2 C1 C2 116.7(6) . .
O1 C1 C2 116.4(6) . .
C3 C2 C4 117.2(7) . .
C3 C2 C1 121.5(6) . .
C4 C2 C1 121.2(6) . .
C2 C3 C2 122.2(8) . 10_556
C5 C4 C2 123.9(7) . .
C4 C5 C4 115.6(9) 10_556 .
C4 C5 C6 122.2(4) 10_556 .
C4 C5 C6 122.2(4) . .
C7 C6 C5 125.0(10) . .
C7 C6 C8 109.7(8) . 10_556
C5 C6 C8 113.1(8) . 10_556
C7 C6 C8 109.7(8) . .
C5 C6 C8 113.1(8) . .
C8 C6 C8 75.6(12) 10_556 .
C6 C7 C6 130.1(13) 3 .
C9 C8 C6 121.3(14) . .
C9 C8 C8 106.1(15) . 10_556
C6 C8 C8 52.2(6) . 10_556
C8 C9 C8 117(2) . 12
C8 C9 C10 121.7(10) . .
C8 C9 C10 121.7(10) 12 .
O3 C10 O3 125(3) . 12
O3 C10 C9 115.0(15) . .
O3 C10 C9 115.0(15) 12 .
O5 C21 O6 126.4(5) . .
O5 C21 C22 117.8(6) . .
O6 C21 C22 115.8(5) . .
C27 C22 C23 119.5(5) . .
C27 C22 C21 119.6(5) . .
C23 C22 C21 120.8(6) . .
C24 C23 C22 121.6(5) . .
C23 C24 C25 117.3(5) . .
C23 C24 C29 120.7(5) . .
C25 C24 C29 121.9(5) . .
C24 C25 C26 122.6(5) . .
C25 C26 C27 118.4(6) . .
C25 C26 C28 121.8(5) . .
C27 C26 C28 119.7(5) . .
C22 C27 C26 120.6(5) . .
O8 C28 O7 125.3(6) . .
O8 C28 C26 119.5(5) . .
O7 C28 C26 115.2(5) . .
C30 C29 C31 117.1(6) . .
C30 C29 C24 121.1(6) . .
C31 C29 C24 121.8(5) . .
C29 C30 C29 122.4(8) . 4_576
C32 C31 C29 120.9(7) . .
C31 C32 C31 121.6(10) . 4_576
C31 C32 C33 119.2(5) . .
C31 C32 C33 119.2(5) 4_576 .
O17 C33 O17 121.4(14) . 4_576
O17 C33 C32 119.3(7) . .
O17 C33 C32 119.3(7) 4_576 .

loop_
_geom_bond_atom_site_label_1
_geom_bond_atom_site_label_2
_geom_bond_distance
_geom_bond_site_symmetry_2
Cu1 O1 1.948(4) .
Cu1 O2 1.949(4) 13_466
Cu1 O5 1.955(3) .
Cu1 O6 1.966(4) 13_466
Cu1 O4 2.153(4) .
Cu1 Cu1 2.6605(13) 13_466
Cu2 O7 1.933(4) 3_556
Cu2 O7 1.933(4) 12
Cu2 O7 1.933(4) 10_557
Cu2 O7 1.933(4) .
Cu2 O9 2.175(8) .
Cu2 Cu3 2.6494(16) .
Cu3 O8 1.972(4) 3_556
Cu3 O8 1.972(4) 12
Cu3 O8 1.972(4) 10_557
Cu3 O8 1.972(4) .
Cu3 O10 2.131(8) .
O1 C1 1.267(7) .
O2 C1 1.255(7) .
O2 Cu1 1.949(4) 13_466
O3 C10 1.174(18) .
O5 C21 1.245(6) .
O6 C21 1.273(6) .
O6 Cu1 1.966(4) 13_466
O7 C28 1.274(6) .
O8 C28 1.244(6) .
O17 C33 1.188(8) .
C1 C2 1.500(8) .
C2 C3 1.371(7) .
C2 C4 1.417(8) .
C3 C2 1.371(7) 10_556
C4 C5 1.368(8) .
C5 C4 1.368(8) 10_556
C5 C6 1.450(12) .
C6 C7 1.328(11) .
C6 C8 1.554(14) 10_556
C6 C8 1.554(14) .
C7 C6 1.328(11) 3
C8 C9 1.421(17) .
C8 C8 1.91(3) 10_556
C9 C8 1.421(17) 12
C9 C10 1.49(3) .
C10 O3 1.174(18) 12
C21 C22 1.504(7) .
C22 C27 1.363(7) .
C22 C23 1.389(7) .
C23 C24 1.379(7) .
C24 C25 1.379(7) .
C24 C29 1.485(7) .
C25 C26 1.379(7) .
C26 C27 1.389(7) .
C26 C28 1.505(8) .
C29 C30 1.399(6) .
C29 C31 1.399(7) .
C30 C29 1.399(6) 4_576
C31 C32 1.358(7) .
C32 C31 1.358(7) 4_576
C32 C33 1.504(15) .
C33 O17 1.188(8) 4_576
